data_7061127
loop_
_publ_author_name
'Deng, Chun-Lin'
'Cheng, Ming'
'Zavalij, Peter Y.'
'Isaacs, Lyle'

_publ_section_title
;
 Thermodynamics of pillararene&#x00B7;guest complexation: blinded dataset
 for the SAMPL9 challenge
;
_journal_issue 3
_journal_name_full 'New Journal of Chemistry'
_journal_page_first 995
_journal_page_last 1002
_journal_paper_doi 10.1039/D1NJ05209H
_journal_volume 46
_journal_year 2022
_chemical_formula_moiety 'C14 H30 N2, 2(I)'
_chemical_formula_sum 'C14 H30 I2 N2'
_chemical_formula_weight 480.20
_space_group_crystal_system monoclinic
_space_group_IT_number 14
_space_group_name_Hall '-P 2ybc'
_space_group_name_H-M_alt 'P 1 21/c 1'
_atom_sites_solution_hydrogens geom
_atom_sites_solution_primary direct
_atom_sites_solution_secondary difmap
_audit_creation_date 2021-08-16
_audit_creation_method
;
Olex2 1.3
(compiled 2020.11.12 svn.r5f609507 for OlexSys, GUI svn.r6272)
;
_audit_update_record
;
2021-10-08 deposited with the CCDC.	2021-12-07 downloaded from the CCDC.
;
_cell_angle_alpha 90
_cell_angle_beta 104.2182(5)
_cell_angle_gamma 90
_cell_formula_units_Z 2
_cell_length_a 6.5208(2)
_cell_length_b 14.5116(5)
_cell_length_c 10.1283(3)
_cell_measurement_reflns_used 10015
_cell_measurement_temperature 296(2)
_cell_measurement_theta_max 32.0
_cell_measurement_theta_min 2.5
_cell_volume 929.05(5)
_computing_cell_refinement 'Apex2, Saint (Bruker, 2012)'
_computing_data_collection 'Apex2 (Bruker, 2012)'
_computing_data_reduction 'Apex2, Saint'
_computing_molecular_graphics 'Olex2 1.3 (Dolomanov et al., 2009)'
_computing_publication_material 'Olex2 1.3 (Dolomanov et al., 2009)'
_computing_structure_refinement 'ShelXL (Sheldrick, 2015c)'
_computing_structure_solution 'ShelXT (Sheldrick, 2015a)'
_diffrn_ambient_temperature 296(2)
_diffrn_detector 'CCD area detector'
_diffrn_measured_fraction_theta_full 1.000
_diffrn_measured_fraction_theta_max 1.000
_diffrn_measurement_device_type 'Bruker Smart Apex II CCD'
_diffrn_measurement_method '\f and \w scans'
_diffrn_measurement_specimen_support 'MiTeGen loop'
_diffrn_orient_matrix_type standard
_diffrn_orient_matrix_UB_11 -0.0559613
_diffrn_orient_matrix_UB_12 0.0008476
_diffrn_orient_matrix_UB_13 0.0834930
_diffrn_orient_matrix_UB_21 0.0225305
_diffrn_orient_matrix_UB_22 0.0681498
_diffrn_orient_matrix_UB_23 0.0076005
_diffrn_orient_matrix_UB_31 -0.1462490
_diffrn_orient_matrix_UB_32 0.0101746
_diffrn_orient_matrix_UB_33 -0.0578387
_diffrn_radiation_monochromator graphite
_diffrn_radiation_type MoK\a
_diffrn_radiation_wavelength 0.71073
_diffrn_reflns_av_R_equivalents 0.0262
_diffrn_reflns_av_unetI/netI 0.0147
_diffrn_reflns_Laue_measured_fraction_full 1.000
_diffrn_reflns_Laue_measured_fraction_max 1.000
_diffrn_reflns_limit_h_max 9
_diffrn_reflns_limit_h_min -9
_diffrn_reflns_limit_k_max 21
_diffrn_reflns_limit_k_min -21
_diffrn_reflns_limit_l_max 14
_diffrn_reflns_limit_l_min -14
_diffrn_reflns_number 16743
_diffrn_reflns_point_group_measured_fraction_full 1.000
_diffrn_reflns_point_group_measured_fraction_max 1.000
_diffrn_reflns_theta_full 25.242
_diffrn_reflns_theta_max 31.248
_diffrn_reflns_theta_min 2.505
_diffrn_source 'sealed tube'
_exptl_absorpt_coefficient_mu 3.375
_exptl_absorpt_correction_T_max 0.430
_exptl_absorpt_correction_T_min 0.303
_exptl_absorpt_correction_type multi-scan
_exptl_absorpt_process_details '(Krause et al, 2015)'
_exptl_crystal_colour colourless
_exptl_crystal_density_diffrn 1.717
_exptl_crystal_density_method 'not measured'
_exptl_crystal_description prism
_exptl_crystal_F_000 468
_exptl_crystal_recrystallization_method 'Re-crystallisation from solvent: water'
_exptl_crystal_size_max 0.5
_exptl_crystal_size_mid 0.42
_exptl_crystal_size_min 0.25
_refine_diff_density_max 1.214
_refine_diff_density_min -1.103
_refine_diff_density_rms 0.072
_refine_ls_extinction_coef 0.0284(8)
_refine_ls_extinction_expression Fc^*^=kFc[1+0.001xFc^2^\l^3^/sin(2\q)]^-1/4^
_refine_ls_extinction_method 'SHELXL-2018/3 (Sheldrick 2018)'
_refine_ls_goodness_of_fit_ref 1.056
_refine_ls_hydrogen_treatment constr
_refine_ls_matrix_type full
_refine_ls_number_parameters 85
_refine_ls_number_reflns 3037
_refine_ls_number_restraints 0
_refine_ls_restrained_S_all 1.056
_refine_ls_R_factor_all 0.0268
_refine_ls_R_factor_gt 0.0240
_refine_ls_shift/su_max 0.001
_refine_ls_shift/su_mean 0.000
_refine_ls_structure_factor_coef Fsqd
_refine_ls_weighting_details 'w=1/[\s^2^(Fo^2^)+(0.0181P)^2^+0.9586P] where P=(Fo^2^+2Fc^2^)/3'
_refine_ls_weighting_scheme calc
_refine_ls_wR_factor_gt 0.0539
_refine_ls_wR_factor_ref 0.0553
_reflns_Friedel_coverage 0.000
_reflns_number_gt 2779
_reflns_number_total 3037
_reflns_threshold_expression 'I > 2\s(I)'
_cod_data_source_file d1nj05209h2.cif
_cod_data_source_block UM3483b
_cod_depositor_comments 'Adding full bibliography for 7061127.cif.'
_cod_database_code 7061127
_shelx_shelxl_version_number 2018/3
_shelx_space_group_comment
;
The symmetry employed for this shelxl refinement is uniquely defined
by the following loop, which should always be used as a source of
symmetry information in preference to the above space-group names.
They are only intended as comments.
;
_shelx_estimated_absorpt_t_max 0.486
_shelx_estimated_absorpt_t_min 0.283
_olex2_refinement_description
;
1.a Ternary CH refined with riding coordinates:
 C4(H4)
1.b Secondary CH2 refined with riding coordinates:
 C5(H5A,H5B), C6(H6A,H6B), C3(H3A,H3B), C2(H2A,H2B)
1.c Idealised Me refined as rotating group:
 C7(H7A,H7B,H7C), C8(H8A,H8B,H8C)
;
_olex2_submission_special_instructions 'No special instructions were received'

loop_
_space_group_symop_operation_xyz
'x, y, z'
'-x, y+1/2, -z+1/2'
'-x, -y, -z'
'x, -y-1/2, z-1/2'

loop_
_atom_site_label
_atom_site_type_symbol
_atom_site_fract_x
_atom_site_fract_y
_atom_site_fract_z
_atom_site_U_iso_or_equiv
_atom_site_adp_type
_atom_site_occupancy
_atom_site_site_symmetry_order
_atom_site_calc_flag
_atom_site_refinement_flags_posn
_atom_site_refinement_flags_adp
_atom_site_refinement_flags_occupancy
_atom_site_disorder_assembly
_atom_site_disorder_group
I1 I 0.89162(2) 0.84473(2) 0.65652(2) 0.04148(7) Uani 1 1 d . . . . .
N1 N 0.3572(3) 0.62374(12) 0.78449(17) 0.0313(3) Uani 1 1 d . . . . .
C5 C 0.2873(3) 0.58592(16) 0.5339(2) 0.0368(4) Uani 1 1 d . . . . .
H5A H 0.354643 0.642013 0.513777 0.044 Uiso 1 1 calc R U . . .
H5B H 0.174816 0.570692 0.454736 0.044 Uiso 1 1 calc R U . . .
C7 C 0.2493(4) 0.62752(19) 0.8995(2) 0.0455(5) Uani 1 1 d . . . . .
H7A H 0.351673 0.641049 0.982935 0.068 Uiso 1 1 calc R U . . .
H7B H 0.184176 0.569127 0.907349 0.068 Uiso 1 1 calc R U . . .
H7C H 0.143122 0.674812 0.881570 0.068 Uiso 1 1 calc R U . . .
C4 C 0.4501(3) 0.50783(14) 0.56055(19) 0.0308(4) Uani 1 1 d . . . . .
H4 H 0.377433 0.451004 0.575005 0.037 Uiso 1 1 calc R U . . .
C6 C 0.1928(3) 0.60279(16) 0.6546(2) 0.0351(4) Uani 1 1 d . . . . .
H6A H 0.094589 0.654020 0.633755 0.042 Uiso 1 1 calc R U . . .
H6B H 0.113437 0.548681 0.668738 0.042 Uiso 1 1 calc R U . . .
C3 C 0.6173(3) 0.52955(16) 0.6923(2) 0.0359(4) Uani 1 1 d . . . . .
H3A H 0.715190 0.478275 0.714159 0.043 Uiso 1 1 calc R U . . .
H3B H 0.696889 0.583517 0.678045 0.043 Uiso 1 1 calc R U . . .
C2 C 0.5197(3) 0.54706(15) 0.8118(2) 0.0347(4) Uani 1 1 d . . . . .
H2A H 0.452852 0.490879 0.832057 0.042 Uiso 1 1 calc R U . . .
H2B H 0.631034 0.562805 0.891279 0.042 Uiso 1 1 calc R U . . .
C8 C 0.4610(4) 0.71506(16) 0.7770(3) 0.0437(5) Uani 1 1 d . . . . .
H8A H 0.533161 0.713791 0.705011 0.066 Uiso 1 1 calc R U . . .
H8B H 0.560896 0.727283 0.861987 0.066 Uiso 1 1 calc R U . . .
H8C H 0.355417 0.762601 0.759129 0.066 Uiso 1 1 calc R U . . .

loop_
_atom_site_aniso_label
_atom_site_aniso_U_11
_atom_site_aniso_U_22
_atom_site_aniso_U_33
_atom_site_aniso_U_23
_atom_site_aniso_U_13
_atom_site_aniso_U_12
I1 0.03553(9) 0.03862(9) 0.04778(10) 0.00320(6) 0.00546(6) 0.00413(5)
N1 0.0320(8) 0.0311(8) 0.0322(8) -0.0012(6) 0.0108(6) 0.0000(6)
C5 0.0316(9) 0.0453(11) 0.0315(9) 0.0006(8) 0.0040(7) 0.0117(8)
C7 0.0518(13) 0.0506(13) 0.0403(11) -0.0048(10) 0.0234(10) 0.0023(11)
C4 0.0276(8) 0.0356(9) 0.0284(8) 0.0011(7) 0.0055(6) 0.0060(7)
C6 0.0259(8) 0.0406(11) 0.0376(10) -0.0044(8) 0.0059(7) 0.0040(7)
C3 0.0295(8) 0.0452(11) 0.0306(9) 0.0000(8) 0.0032(7) 0.0098(8)
C2 0.0368(9) 0.0363(10) 0.0295(8) 0.0023(7) 0.0054(7) 0.0059(8)
C8 0.0446(11) 0.0319(10) 0.0543(13) -0.0026(9) 0.0115(10) -0.0065(9)

loop_
_atom_type_symbol
_atom_type_description
_atom_type_scat_dispersion_real
_atom_type_scat_dispersion_imag
_atom_type_scat_source
C C 0.0033 0.0016 'International Tables Vol C Tables 4.2.6.8 and 6.1.1.4'
H H 0.0000 0.0000 'International Tables Vol C Tables 4.2.6.8 and 6.1.1.4'
N N 0.0061 0.0033 'International Tables Vol C Tables 4.2.6.8 and 6.1.1.4'
I I -0.4742 1.8119 'International Tables Vol C Tables 4.2.6.8 and 6.1.1.4'

loop_
_geom_angle_atom_site_label_1
_geom_angle_atom_site_label_2
_geom_angle_atom_site_label_3
_geom_angle
_geom_angle_site_symmetry_1
_geom_angle_site_symmetry_3
_geom_angle_publ_flag
C7 N1 C6 108.35(17) . . ?
C7 N1 C2 108.99(17) . . ?
C6 N1 C2 109.04(15) . . ?
C8 N1 C7 108.08(18) . . ?
C8 N1 C6 111.52(17) . . ?
C8 N1 C2 110.78(17) . . ?
H5A C5 H5B 107.9 . . ?
C4 C5 H5A 109.2 . . ?
C4 C5 H5B 109.2 . . ?
C6 C5 H5A 109.2 . . ?
C6 C5 H5B 109.2 . . ?
C6 C5 C4 112.24(17) . . ?
N1 C7 H7A 109.5 . . ?
N1 C7 H7B 109.5 . . ?
N1 C7 H7C 109.5 . . ?
H7A C7 H7B 109.5 . . ?
H7A C7 H7C 109.5 . . ?
H7B C7 H7C 109.5 . . ?
C5 C4 C4 112.3(2) . 3_666 ?
C5 C4 H4 108.0 . . ?
C5 C4 C3 108.36(17) . . ?
C4 C4 H4 108.0 3_666 . ?
C3 C4 C4 112.01(19) . 3_666 ?
C3 C4 H4 108.0 . . ?
N1 C6 C5 113.08(16) . . ?
N1 C6 H6A 109.0 . . ?
N1 C6 H6B 109.0 . . ?
C5 C6 H6A 109.0 . . ?
C5 C6 H6B 109.0 . . ?
H6A C6 H6B 107.8 . . ?
C4 C3 H3A 109.1 . . ?
C4 C3 H3B 109.1 . . ?
H3A C3 H3B 107.9 . . ?
C2 C3 C4 112.33(16) . . ?
C2 C3 H3A 109.1 . . ?
C2 C3 H3B 109.1 . . ?
N1 C2 C3 112.87(16) . . ?
N1 C2 H2A 109.0 . . ?
N1 C2 H2B 109.0 . . ?
C3 C2 H2A 109.0 . . ?
C3 C2 H2B 109.0 . . ?
H2A C2 H2B 107.8 . . ?
N1 C8 H8A 109.5 . . ?
N1 C8 H8B 109.5 . . ?
N1 C8 H8C 109.5 . . ?
H8A C8 H8B 109.5 . . ?
H8A C8 H8C 109.5 . . ?
H8B C8 H8C 109.5 . . ?

loop_
_geom_bond_atom_site_label_1
_geom_bond_atom_site_label_2
_geom_bond_distance
_geom_bond_site_symmetry_2
_geom_bond_publ_flag
N1 C7 1.502(3) . ?
N1 C6 1.510(3) . ?
N1 C2 1.514(3) . ?
N1 C8 1.498(3) . ?
C5 H5A 0.9700 . ?
C5 H5B 0.9700 . ?
C5 C4 1.531(3) . ?
C5 C6 1.518(3) . ?
C7 H7A 0.9600 . ?
C7 H7B 0.9600 . ?
C7 H7C 0.9600 . ?
C4 C4 1.540(4) 3_666 ?
C4 H4 0.9800 . ?
C4 C3 1.534(3) . ?
C6 H6A 0.9700 . ?
C6 H6B 0.9700 . ?
C3 H3A 0.9700 . ?
C3 H3B 0.9700 . ?
C3 C2 1.520(3) . ?
C2 H2A 0.9700 . ?
C2 H2B 0.9700 . ?
C8 H8A 0.9600 . ?
C8 H8B 0.9600 . ?
C8 H8C 0.9600 . ?

loop_
_geom_torsion_atom_site_label_1
_geom_torsion_atom_site_label_2
_geom_torsion_atom_site_label_3
_geom_torsion_atom_site_label_4
_geom_torsion
_geom_torsion_site_symmetry_1
_geom_torsion_site_symmetry_2
_geom_torsion_site_symmetry_3
_geom_torsion_site_symmetry_4
_geom_torsion_publ_flag
C5 C4 C3 C2 54.4(2) . . . . ?
C7 N1 C6 C5 -173.10(19) . . . . ?
C7 N1 C2 C3 172.50(19) . . . . ?
C4 C5 C6 N1 56.8(3) . . . . ?
C4 C4 C3 C2 178.8(2) 3_666 . . . ?
C4 C3 C2 N1 -56.5(2) . . . . ?
C6 N1 C2 C3 54.4(2) . . . . ?
C6 C5 C4 C4 -178.7(2) . . . 3_666 ?
C6 C5 C4 C3 -54.4(2) . . . . ?
C2 N1 C6 C5 -54.6(2) . . . . ?
C8 N1 C6 C5 68.1(2) . . . . ?
C8 N1 C2 C3 -68.7(2) . . . . ?
